data_1542967
loop_
_publ_author_name
'Huang, Manna'
'Yu, Ruina'
'Xu, Ke'
'Ye, Shuxian'
'Kuang, Shi'
'Zhu, Xinhai'
'Wan, Yiqian'

_publ_section_title
;
 An arch-bridge-type fluorophore for bridging the gap between
 aggregation-caused quenching (ACQ) and aggregation-induced emission (AIE)
;
_journal_issue 7
_journal_name_full 'Chem. Sci.'
_journal_page_first 4485
_journal_paper_doi 10.1039/C6SC01254J
_journal_volume 7
_journal_year 2016
_chemical_formula_sum 'C24 H16 Cl N3 O S2'
_chemical_formula_weight 461.97
_chemical_name_systematic
4-(8-(2-chlorophenyl)-6-isopropylthiazolo[5,4-b]thieno[3,2-e]pyridin-2-yl)-3-hydroxybenzonitrile
_space_group_crystal_system monoclinic
_space_group_IT_number 14
_space_group_name_Hall '-P 2ybc'
_space_group_name_H-M_alt 'P 1 21/c 1'
_symmetry_space_group_name_Hall '-P 2ybc'
_symmetry_space_group_name_H-M 'P 1 21/c 1'
_atom_sites_solution_hydrogens mixed
_audit_creation_method SHELXL-2014/7
_audit_update_record
;
2015-11-08 deposited with the CCDC.
2016-03-29 downloaded from the CCDC.
;
_cell_angle_alpha 90
_cell_angle_beta 103.485(3)
_cell_angle_gamma 90
_cell_formula_units_Z 4
_cell_length_a 14.1636(4)
_cell_length_b 7.6109(2)
_cell_length_c 20.6614(5)
_cell_measurement_reflns_used 2766
_cell_measurement_temperature 293(2)
_cell_measurement_theta_max 60.7690
_cell_measurement_theta_min 3.1940
_cell_volume 2165.85(10)
_computing_cell_refinement 'Bruker FRAMBO'
_computing_data_collection 'Bruker FRAMBO'
_computing_data_reduction 'Bruker SAINT'
_computing_molecular_graphics 'Bruker SHELXTL'
_computing_publication_material 'Bruker SHELXTL'
_computing_structure_refinement 'SHELXL-2014/7 (Sheldrick, 2014)'
_computing_structure_solution 'Bruker SHELXTL'
_diffrn_ambient_temperature 293(2)
_diffrn_detector_area_resol_mean 16.0855
_diffrn_measured_fraction_theta_full 0.984
_diffrn_measured_fraction_theta_max 0.984
_diffrn_measurement_device_type 'multiwire proportional'
_diffrn_measurement_method 'phi and omega scans'
_diffrn_radiation_type CuK\a
_diffrn_radiation_wavelength 1.54178
_diffrn_reflns_av_R_equivalents 0.0276
_diffrn_reflns_av_unetI/netI 0.0274
_diffrn_reflns_Laue_measured_fraction_full 0.984
_diffrn_reflns_Laue_measured_fraction_max 0.984
_diffrn_reflns_limit_h_max 13
_diffrn_reflns_limit_h_min -16
_diffrn_reflns_limit_k_max 7
_diffrn_reflns_limit_k_min -8
_diffrn_reflns_limit_l_max 23
_diffrn_reflns_limit_l_min -22
_diffrn_reflns_number 7154
_diffrn_reflns_point_group_measured_fraction_full 0.984
_diffrn_reflns_point_group_measured_fraction_max 0.984
_diffrn_reflns_theta_full 61.084
_diffrn_reflns_theta_max 61.084
_diffrn_reflns_theta_min 3.209
_diffrn_source 'Enhance Ultra (Cu) X-ray Source'
_exptl_absorpt_coefficient_mu 3.541
_exptl_absorpt_correction_T_max 1.00000
_exptl_absorpt_correction_T_min 0.83370
_exptl_absorpt_correction_type multi-scan
_exptl_absorpt_process_details
; 
'Tue Sep 22 17:41:35 2015' 
;
_exptl_crystal_colour yellow
_exptl_crystal_density_diffrn 1.417
_exptl_crystal_description block
_exptl_crystal_F_000 952
_exptl_crystal_recrystallization_method 'Re-crystallisation from solvent: THF/EtOH'
_exptl_crystal_size_max 0.18
_exptl_crystal_size_mid 0.16
_exptl_crystal_size_min 0.13
_refine_diff_density_max 0.485
_refine_diff_density_min -0.433
_refine_diff_density_rms 0.041
_refine_ls_extinction_method none
_refine_ls_goodness_of_fit_ref 1.029
_refine_ls_hydrogen_treatment constr
_refine_ls_matrix_type full
_refine_ls_number_parameters 294
_refine_ls_number_reflns 3271
_refine_ls_number_restraints 24
_refine_ls_restrained_S_all 1.044
_refine_ls_R_factor_all 0.0536
_refine_ls_R_factor_gt 0.0444
_refine_ls_shift/su_max 0.000
_refine_ls_shift/su_mean 0.000
_refine_ls_structure_factor_coef Fsqd
_refine_ls_weighting_details 'w=1/[\s^2^(Fo^2^)+(0.0724P)^2^+0.6132P] where P=(Fo^2^+2Fc^2^)/3'
_refine_ls_weighting_scheme calc
_refine_ls_wR_factor_gt 0.1225
_refine_ls_wR_factor_ref 0.1325
_reflns_Friedel_coverage 0.000
_reflns_number_gt 2703
_reflns_number_total 3271
_reflns_threshold_expression 'I > 2\s(I)'
_cod_data_source_file c6sc01254j2.cif
_cod_data_source_block 1
_cod_depositor_comments 'Adding full bibliography for 1542965--1542969.cif.'
_cod_database_code 1542967
_shelx_shelxl_version_number 2014/7
_shelx_space_group_comment
; 
The symmetry employed for this shelxl refinement is uniquely defined 
by the following loop, which should always be used as a source of 
symmetry information in preference to the above space-group names. 
They are only intended as comments. 
;

loop_
_space_group_symop_operation_xyz
'x, y, z'
'-x, y+1/2, -z+1/2'
'-x, -y, -z'
'x, -y-1/2, z-1/2'

loop_
_atom_site_label
_atom_site_type_symbol
_atom_site_fract_x
_atom_site_fract_y
_atom_site_fract_z
_atom_site_U_iso_or_equiv
_atom_site_adp_type
_atom_site_occupancy
_atom_site_site_symmetry_order
_atom_site_calc_flag
_atom_site_refinement_flags_posn
_atom_site_refinement_flags_adp
_atom_site_refinement_flags_occupancy
_atom_site_disorder_assembly
_atom_site_disorder_group
Cl1 Cl 0.77992(9) -0.00785(12) -0.24097(5) 0.1087(4) Uani 1 1 d . . . . .
S1 S 0.98547(5) 0.19641(10) 0.05596(3) 0.0660(2) Uani 1 1 d . . . . .
S2 S 0.60067(6) 0.13257(13) -0.04565(4) 0.0819(3) Uani 1 1 d . . . . .
O1 O 1.15299(17) 0.4151(3) -0.09265(11) 0.0917(7) Uani 1 1 d . . . . .
H1A H 1.0924 0.3963 -0.1056 0.110 Uiso 1 1 d R U . . .
N1 N 0.79201(17) 0.1624(3) 0.00631(11) 0.0655(6) Uani 1 1 d . . . . .
N2 N 0.99397(17) 0.2849(3) -0.06410(10) 0.0612(5) Uani 1 1 d . . . . .
N3 N 1.5357(3) 0.4017(5) 0.0888(2) 0.1143(11) Uani 1 1 d . . . . .
C1 C 1.4533(3) 0.3833(5) 0.0712(2) 0.0926(10) Uani 1 1 d . . . . .
C2 C 1.3502(2) 0.3526(4) 0.05114(18) 0.0766(8) Uani 1 1 d . . . . .
C3 C 1.2982(2) 0.4036(4) -0.01161(18) 0.0808(8) Uani 1 1 d . . . . .
H3A H 1.3295 0.4610 -0.0404 0.097 Uiso 1 1 calc R U . . .
C4 C 1.1993(2) 0.3687(4) -0.03127(15) 0.0704(7) Uani 1 1 d . . . . .
C5 C 1.1519(2) 0.2889(3) 0.01393(14) 0.0626(7) Uani 1 1 d . . . . .
C6 C 1.2072(2) 0.2393(4) 0.07642(15) 0.0716(7) Uani 1 1 d . . . . .
H6A H 1.1766 0.1842 0.1062 0.086 Uiso 1 1 calc R U . . .
C7 C 1.3048(2) 0.2692(4) 0.09510(17) 0.0781(8) Uani 1 1 d . . . . .
H7A H 1.3403 0.2340 0.1368 0.094 Uiso 1 1 calc R U . . .
C8 C 1.0478(2) 0.2611(3) -0.00417(13) 0.0604(6) Uani 1 1 d . . . . .
C9 C 0.8780(2) 0.2017(4) -0.00518(13) 0.0614(6) Uani 1 1 d . . . . .
C10 C 0.8972(2) 0.2512(3) -0.06703(12) 0.0598(6) Uani 1 1 d . . . . .
C11 C 0.8209(2) 0.2579(4) -0.12358(12) 0.0609(6) Uani 1 1 d . . . . .
C12 C 0.7285(2) 0.2173(4) -0.11335(13) 0.0651(7) Uani 1 1 d . . . . .
C13 C 0.7202(2) 0.1736(4) -0.04808(14) 0.0661(7) Uani 1 1 d . . . . .
C14 C 0.6359(2) 0.2139(5) -0.15896(15) 0.0768(8) Uani 1 1 d . . . . .
H14A H 0.6274 0.2386 -0.2040 0.092 Uiso 1 1 calc R U . . .
C15 C 0.5617(2) 0.1718(5) -0.13111(16) 0.0851(9) Uani 1 1 d . . . . .
C16 C 0.4545(4) 0.1770(10) -0.1633(3) 0.0855(15) Uani 0.717(6) 1 d . . P A 1
H16A H 0.4430 0.3037 -0.1685 0.103 Uiso 0.717(6) 1 calc R U P A 1
C17 C 0.3902(4) 0.1296(12) -0.1214(4) 0.127(2) Uani 0.717(6) 1 d . U P A 1
H17A H 0.4111 0.1863 -0.0790 0.191 Uiso 0.717(6) 1 calc R U P A 1
H17B H 0.3914 0.0045 -0.1153 0.191 Uiso 0.717(6) 1 calc R U P A 1
H17C H 0.3254 0.1664 -0.1421 0.191 Uiso 0.717(6) 1 calc R U P A 1
C18 C 0.4316(9) 0.1177(17) -0.2331(6) 0.152(4) Uani 0.717(6) 1 d . U P A 1
H18A H 0.4783 0.1652 -0.2553 0.227 Uiso 0.717(6) 1 calc R U P A 1
H18B H 0.3678 0.1577 -0.2550 0.227 Uiso 0.717(6) 1 calc R U P A 1
H18C H 0.4335 -0.0083 -0.2344 0.227 Uiso 0.717(6) 1 calc R U P A 1
C16' C 0.4583(12) 0.077(3) -0.1625(9) 0.0855(15) Uani 0.283(6) 1 d . . P A 2
H16B H 0.4866 -0.0135 -0.1860 0.103 Uiso 0.283(6) 1 calc R U P A 2
C17' C 0.4126(12) -0.009(3) -0.1465(9) 0.127(2) Uani 0.283(6) 1 d . U P A 2
H17D H 0.3467 0.0288 -0.1626 0.191 Uiso 0.283(6) 1 calc R U P A 2
H17E H 0.4281 -0.0114 -0.0987 0.191 Uiso 0.283(6) 1 calc R U P A 2
H17F H 0.4204 -0.1244 -0.1632 0.191 Uiso 0.283(6) 1 calc R U P A 2
C18' C 0.431(3) 0.210(5) -0.2276(18) 0.152(4) Uani 0.283(6) 1 d . U P A 2
H18D H 0.4701 0.1826 -0.2581 0.227 Uiso 0.283(6) 1 calc R U P A 2
H18E H 0.4421 0.3299 -0.2130 0.227 Uiso 0.283(6) 1 calc R U P A 2
H18F H 0.3633 0.1962 -0.2495 0.227 Uiso 0.283(6) 1 calc R U P A 2
C19 C 0.8378(2) 0.3132(4) -0.18925(13) 0.0637(7) Uani 1 1 d . . . . .
C20 C 0.8754(2) 0.4809(4) -0.19561(15) 0.0780(8) Uani 1 1 d . . . . .
H20A H 0.8915 0.5538 -0.1585 0.094 Uiso 1 1 calc R U . . .
C21 C 0.8890(3) 0.5399(5) -0.25607(18) 0.0888(10) Uani 1 1 d . . . . .
H21A H 0.9144 0.6514 -0.2593 0.107 Uiso 1 1 calc R U . . .
C22 C 0.8653(3) 0.4346(5) -0.31116(17) 0.0903(10) Uani 1 1 d . . . . .
H22A H 0.8723 0.4766 -0.3520 0.108 Uiso 1 1 calc R U . . .
C23 C 0.8312(3) 0.2678(5) -0.30647(16) 0.0902(10) Uani 1 1 d . . . . .
H23A H 0.8165 0.1954 -0.3438 0.108 Uiso 1 1 calc R U . . .
C24 C 0.8187(2) 0.2076(4) -0.24553(14) 0.0732(8) Uani 1 1 d . . . . .

loop_
_atom_site_aniso_label
_atom_site_aniso_U_11
_atom_site_aniso_U_22
_atom_site_aniso_U_33
_atom_site_aniso_U_23
_atom_site_aniso_U_13
_atom_site_aniso_U_12
Cl1 0.1715(10) 0.0787(5) 0.0829(6) -0.0180(4) 0.0439(6) -0.0158(6)
S1 0.0735(5) 0.0766(5) 0.0484(4) 0.0004(3) 0.0148(3) -0.0056(3)
S2 0.0715(5) 0.1095(6) 0.0679(5) -0.0037(4) 0.0225(4) -0.0020(4)
O1 0.0871(15) 0.1140(18) 0.0762(14) 0.0286(13) 0.0233(11) -0.0031(13)
N1 0.0707(15) 0.0742(14) 0.0539(12) -0.0038(11) 0.0191(11) -0.0034(11)
N2 0.0723(14) 0.0613(13) 0.0512(12) 0.0015(10) 0.0168(10) -0.0008(11)
N3 0.077(2) 0.135(3) 0.132(3) -0.001(2) 0.0264(19) -0.010(2)
C1 0.079(2) 0.097(2) 0.105(3) -0.002(2) 0.027(2) -0.0006(19)
C2 0.0682(18) 0.0719(18) 0.092(2) -0.0077(16) 0.0227(16) -0.0006(15)
C3 0.079(2) 0.079(2) 0.090(2) 0.0072(17) 0.0329(17) -0.0027(16)
C4 0.0776(19) 0.0658(16) 0.0703(17) 0.0044(14) 0.0223(14) 0.0017(14)
C5 0.0709(17) 0.0561(15) 0.0634(15) -0.0028(12) 0.0209(13) -0.0016(12)
C6 0.0746(18) 0.0766(18) 0.0643(16) 0.0013(14) 0.0175(14) -0.0008(15)
C7 0.0737(19) 0.086(2) 0.0732(18) -0.0017(16) 0.0151(15) 0.0038(16)
C8 0.0723(17) 0.0551(14) 0.0546(14) -0.0025(11) 0.0167(12) 0.0000(12)
C9 0.0749(17) 0.0619(15) 0.0487(13) -0.0023(11) 0.0172(12) 0.0002(13)
C10 0.0722(17) 0.0575(14) 0.0510(14) -0.0024(11) 0.0170(12) -0.0013(12)
C11 0.0740(17) 0.0601(14) 0.0492(13) -0.0033(11) 0.0157(12) 0.0030(13)
C12 0.0738(17) 0.0690(16) 0.0533(14) -0.0045(12) 0.0163(13) 0.0051(14)
C13 0.0733(17) 0.0704(17) 0.0567(15) -0.0058(13) 0.0193(13) 0.0015(14)
C14 0.0786(19) 0.093(2) 0.0574(16) -0.0039(15) 0.0126(14) 0.0071(16)
C15 0.0716(19) 0.113(3) 0.0694(18) -0.0074(18) 0.0140(15) 0.0041(18)
C16 0.071(2) 0.092(4) 0.090(3) 0.001(4) 0.010(2) 0.001(3)
C17 0.077(3) 0.191(7) 0.114(4) -0.017(4) 0.022(3) -0.013(4)
C18 0.099(3) 0.242(12) 0.103(4) -0.055(7) 0.001(3) -0.016(8)
C16' 0.071(2) 0.092(4) 0.090(3) 0.001(4) 0.010(2) 0.001(3)
C17' 0.077(3) 0.191(7) 0.114(4) -0.017(4) 0.022(3) -0.013(4)
C18' 0.099(3) 0.242(12) 0.103(4) -0.055(7) 0.001(3) -0.016(8)
C19 0.0722(17) 0.0678(16) 0.0514(14) 0.0002(12) 0.0150(12) 0.0082(13)
C20 0.099(2) 0.0765(19) 0.0618(16) 0.0011(15) 0.0253(15) 0.0006(17)
C21 0.117(3) 0.075(2) 0.085(2) 0.0080(17) 0.045(2) 0.0028(19)
C22 0.124(3) 0.091(2) 0.0678(19) 0.0082(18) 0.0448(19) 0.019(2)
C23 0.127(3) 0.093(2) 0.0559(17) -0.0068(16) 0.0326(18) 0.018(2)
C24 0.097(2) 0.0692(18) 0.0561(16) -0.0036(13) 0.0230(15) 0.0086(15)

loop_
_atom_type_symbol
_atom_type_description
_atom_type_scat_dispersion_real
_atom_type_scat_dispersion_imag
_atom_type_scat_source
C C 0.0181 0.0091 'International Tables Vol C Tables 4.2.6.8 and 6.1.1.4'
H H 0.0000 0.0000 'International Tables Vol C Tables 4.2.6.8 and 6.1.1.4'
N N 0.0311 0.0180 'International Tables Vol C Tables 4.2.6.8 and 6.1.1.4'
O O 0.0492 0.0322 'International Tables Vol C Tables 4.2.6.8 and 6.1.1.4'
S S 0.3331 0.5567 'International Tables Vol C Tables 4.2.6.8 and 6.1.1.4'
Cl Cl 0.3639 0.7018 'International Tables Vol C Tables 4.2.6.8 and 6.1.1.4'

loop_
_geom_angle_atom_site_label_1
_geom_angle_atom_site_label_2
_geom_angle_atom_site_label_3
_geom_angle
C9 S1 C8 88.80(13)
C13 S2 C15 91.16(15)
C4 O1 H1A 119.5
C9 N1 C13 112.7(2)
C8 N2 C10 111.7(2)
N3 C1 C2 177.2(5)
C7 C2 C3 121.0(3)
C7 C2 C1 118.7(3)
C3 C2 C1 120.3(3)
C2 C3 C4 119.9(3)
C2 C3 H3A 120.1
C4 C3 H3A 120.1
O1 C4 C3 117.8(3)
O1 C4 C5 122.7(3)
C3 C4 C5 119.5(3)
C6 C5 C4 118.6(3)
C6 C5 C8 121.1(3)
C4 C5 C8 120.4(3)
C7 C6 C5 121.9(3)
C7 C6 H6A 119.0
C5 C6 H6A 119.0
C6 C7 C2 119.1(3)
C6 C7 H7A 120.5
C2 C7 H7A 120.5
N2 C8 C5 123.9(2)
N2 C8 S1 115.5(2)
C5 C8 S1 120.5(2)
N1 C9 C10 126.7(3)
N1 C9 S1 123.3(2)
C10 C9 S1 110.0(2)
N2 C10 C11 126.6(2)
N2 C10 C9 114.0(2)
C11 C10 C9 119.4(3)
C10 C11 C12 115.6(2)
C10 C11 C19 121.0(2)
C12 C11 C19 123.3(2)
C11 C12 C13 118.6(3)
C11 C12 C14 130.4(3)
C13 C12 C14 110.9(3)
N1 C13 C12 126.9(3)
N1 C13 S2 121.5(2)
C12 C13 S2 111.5(2)
C15 C14 C12 114.2(3)
C15 C14 H14A 122.9
C12 C14 H14A 122.9
C14 C15 C16 127.5(4)
C14 C15 C16' 130.9(7)
C14 C15 S2 112.2(3)
C16 C15 S2 119.8(3)
C16' C15 S2 111.7(7)
C17 C16 C18 119.0(7)
C17 C16 C15 116.2(5)
C18 C16 C15 113.1(6)
C17 C16 H16A 101.5
C18 C16 H16A 101.5
C15 C16 H16A 101.5
C16 C17 H17A 109.5
C16 C17 H17B 109.5
H17A C17 H17B 109.5
C16 C17 H17C 109.5
H17A C17 H17C 109.5
H17B C17 H17C 109.5
C16 C18 H18A 109.5
C16 C18 H18B 109.5
H18A C18 H18B 109.5
C16 C18 H18C 109.5
H18A C18 H18C 109.5
H18B C18 H18C 109.5
C17' C16' C15 137.0(18)
C17' C16' C18' 127(2)
C15 C16' C18' 94.1(16)
C17' C16' H16B 94.3
C15 C16' H16B 94.3
C18' C16' H16B 94.3
C16' C17' H17D 109.5
C16' C17' H17E 109.5
H17D C17' H17E 109.5
C16' C17' H17F 109.5
H17D C17' H17F 109.5
H17E C17' H17F 109.5
C16' C18' H18D 109.5
C16' C18' H18E 109.5
H18D C18' H18E 109.5
C16' C18' H18F 109.5
H18D C18' H18F 109.5
H18E C18' H18F 109.5
C24 C19 C20 116.9(3)
C24 C19 C11 123.9(3)
C20 C19 C11 119.2(2)
C21 C20 C19 121.1(3)
C21 C20 H20A 119.4
C19 C20 H20A 119.4
C22 C21 C20 120.1(3)
C22 C21 H21A 119.9
C20 C21 H21A 119.9
C21 C22 C23 120.4(3)
C21 C22 H22A 119.8
C23 C22 H22A 119.8
C22 C23 C24 119.4(3)
C22 C23 H23A 120.3
C24 C23 H23A 120.3
C19 C24 C23 121.9(3)
C19 C24 Cl1 120.2(2)
C23 C24 Cl1 117.9(2)

loop_
_geom_bond_atom_site_label_1
_geom_bond_atom_site_label_2
_geom_bond_distance
Cl1 C24 1.739(3)
S1 C9 1.737(3)
S1 C8 1.754(3)
S2 C13 1.734(3)
S2 C15 1.748(3)
O1 C4 1.333(4)
O1 H1A 0.8499
N1 C9 1.328(4)
N1 C13 1.331(4)
N2 C8 1.307(3)
N2 C10 1.382(4)
N3 C1 1.147(5)
C1 C2 1.442(5)
C2 C7 1.383(5)
C2 C3 1.389(5)
C3 C4 1.390(5)
C3 H3A 0.9300
C4 C5 1.409(4)
C5 C6 1.397(4)
C5 C8 1.450(4)
C6 C7 1.365(4)
C6 H6A 0.9300
C7 H7A 0.9300
C9 C10 1.418(4)
C10 C11 1.395(4)
C11 C12 1.409(4)
C11 C19 1.492(4)
C12 C13 1.420(4)
C12 C14 1.425(4)
C14 C15 1.349(5)
C14 H14A 0.9300
C15 C16 1.509(6)
C15 C16' 1.627(18)
C16 C17 1.440(9)
C16 C18 1.473(12)
C16 H16A 0.9800
C17 H17A 0.9600
C17 H17B 0.9600
C17 H17C 0.9600
C18 H18A 0.9600
C18 H18B 0.9600
C18 H18C 0.9600
C16' C17' 1.03(2)
C16' C18' 1.66(5)
C16' H16B 0.9800
C17' H17D 0.9600
C17' H17E 0.9600
C17' H17F 0.9600
C18' H18D 0.9600
C18' H18E 0.9600
C18' H18F 0.9600
C19 C24 1.387(4)
C19 C20 1.401(4)
C20 C21 1.383(4)
C20 H20A 0.9300
C21 C22 1.368(5)
C21 H21A 0.9300
C22 C23 1.370(5)
C22 H22A 0.9300
C23 C24 1.389(4)
C23 H23A 0.9300

loop_
_geom_hbond_atom_site_label_D
_geom_hbond_atom_site_label_H
_geom_hbond_atom_site_label_A
_geom_hbond_distance_DH
_geom_hbond_distance_HA
_geom_hbond_distance_DA
_geom_hbond_angle_DHA
_geom_hbond_site_symmetry_A
O1 H1A N2 0.85 1.99 2.650(3) 134.0 .
C3 H3A N3 0.93 2.57 3.468(5) 161.2 3_865
C23 H23A O1 0.93 2.59 3.438(4) 151.0 2_744

loop_
_geom_torsion_atom_site_label_1
_geom_torsion_atom_site_label_2
_geom_torsion_atom_site_label_3
_geom_torsion_atom_site_label_4
_geom_torsion
C7 C2 C3 C4 -0.9(5)
C1 C2 C3 C4 178.1(3)
C2 C3 C4 O1 -178.0(3)
C2 C3 C4 C5 2.9(5)
O1 C4 C5 C6 177.8(3)
C3 C4 C5 C6 -3.1(4)
O1 C4 C5 C8 -2.8(4)
C3 C4 C5 C8 176.3(3)
C4 C5 C6 C7 1.4(4)
C8 C5 C6 C7 -178.0(3)
C5 C6 C7 C2 0.6(5)
C3 C2 C7 C6 -0.9(5)
C1 C2 C7 C6 -179.9(3)
C10 N2 C8 C5 -179.1(2)
C10 N2 C8 S1 -0.6(3)
C6 C5 C8 N2 -171.4(3)
C4 C5 C8 N2 9.2(4)
C6 C5 C8 S1 10.1(4)
C4 C5 C8 S1 -169.3(2)
C9 S1 C8 N2 0.1(2)
C9 S1 C8 C5 178.7(2)
C13 N1 C9 C10 0.0(4)
C13 N1 C9 S1 -179.3(2)
C8 S1 C9 N1 179.7(2)
C8 S1 C9 C10 0.4(2)
C8 N2 C10 C11 -177.6(3)
C8 N2 C10 C9 0.9(3)
N1 C9 C10 N2 179.9(2)
S1 C9 C10 N2 -0.8(3)
N1 C9 C10 C11 -1.5(4)
S1 C9 C10 C11 177.9(2)
N2 C10 C11 C12 179.8(2)
C9 C10 C11 C12 1.4(4)
N2 C10 C11 C19 -3.0(4)
C9 C10 C11 C19 178.6(2)
C10 C11 C12 C13 -0.1(4)
C19 C11 C12 C13 -177.2(3)
C10 C11 C12 C14 178.9(3)
C19 C11 C12 C14 1.8(5)
C9 N1 C13 C12 1.6(4)
C9 N1 C13 S2 -178.8(2)
C11 C12 C13 N1 -1.6(5)
C14 C12 C13 N1 179.2(3)
C11 C12 C13 S2 178.8(2)
C14 C12 C13 S2 -0.4(3)
C15 S2 C13 N1 -179.3(3)
C15 S2 C13 C12 0.4(2)
C11 C12 C14 C15 -178.8(3)
C13 C12 C14 C15 0.3(4)
C12 C14 C15 C16 172.3(5)
C12 C14 C15 C16' -151.7(9)
C12 C14 C15 S2 0.0(4)
C13 S2 C15 C14 -0.2(3)
C13 S2 C15 C16 -173.2(4)
C13 S2 C15 C16' 157.1(7)
C14 C15 C16 C17 -178.3(5)
S2 C15 C16 C17 -6.5(8)
C14 C15 C16 C18 38.8(10)
S2 C15 C16 C18 -149.4(8)
C14 C15 C16' C17' 145(3)
S2 C15 C16' C17' -7(3)
C14 C15 C16' C18' -50.7(18)
S2 C15 C16' C18' 157.5(14)
C10 C11 C19 C24 119.9(3)
C12 C11 C19 C24 -63.1(4)
C10 C11 C19 C20 -59.8(4)
C12 C11 C19 C20 117.2(3)
C24 C19 C20 C21 2.5(5)
C11 C19 C20 C21 -177.8(3)
C19 C20 C21 C22 0.4(5)
C20 C21 C22 C23 -2.4(6)
C21 C22 C23 C24 1.5(6)
C20 C19 C24 C23 -3.4(5)
C11 C19 C24 C23 176.9(3)
C20 C19 C24 Cl1 175.5(2)
C11 C19 C24 Cl1 -4.2(4)
C22 C23 C24 C19 1.5(5)
C22 C23 C24 Cl1 -177.5(3)
